data_2227884
loop_
_publ_author_name
'Maharramov, Abel M.'
'Ismiyev, Arif I.'
'Rashidov, Bahruz A.'

_publ_section_title
;
 <i>rac</i>-1-(6-Hydroxy-3,6-dimethyl-4-phenyl-4,5,6,7-tetrahydro-2,1-benzoxazol-5-yl)ethanone
;
_journal_coeditor_code PB2043
_journal_issue 11
_journal_name_full 'Acta Crystallographica Section E'
_journal_page_first o3030
_journal_paper_doi 10.1107/S1600536810043667
_journal_volume 66
_journal_year 2010
_chemical_formula_iupac 'C17 H19 N O3'
_chemical_formula_moiety 'C17 H19 N O3'
_chemical_formula_sum 'C17 H19 N O3'
_chemical_formula_weight 285.33
_chemical_name_systematic
;
<i>rac</i>-1-(6-Hydroxy-3,6-dimethyl-4-phenyl-4,5,6,7-tetrahydro-
2,1-benzoxazol-5-yl)ethanone
;
_space_group_IT_number 14
_symmetry_cell_setting monoclinic
_symmetry_space_group_name_Hall '-P 2ybc'
_symmetry_space_group_name_H-M 'P 1 21/c 1'
_atom_sites_solution_hydrogens difmap
_atom_sites_solution_primary direct
_atom_sites_solution_secondary difmap
_audit_creation_method SHELXL97
_cell_angle_alpha 90.00
_cell_angle_beta 103.4960(10)
_cell_angle_gamma 90.00
_cell_formula_units_Z 4
_cell_length_a 16.1518(9)
_cell_length_b 5.5353(3)
_cell_length_c 17.2956(9)
_cell_measurement_reflns_used 5396
_cell_measurement_temperature 296(2)
_cell_measurement_theta_max 28.23
_cell_measurement_theta_min 2.42
_cell_volume 1503.61(14)
_computing_cell_refinement 'SAINT-Plus (Bruker, 2001)'
_computing_data_collection 'APEX2 (Bruker, 2005)'
_computing_data_reduction 'SAINT-Plus (Bruker, 2001)'
_computing_molecular_graphics 'SHELXTL (Sheldrick, 2008)'
_computing_publication_material 'SHELXTL (Sheldrick, 2008)'
_computing_structure_refinement 'SHELXTL (Sheldrick, 2008)'
_computing_structure_solution 'SHELXTL (Sheldrick, 2008)'
_diffrn_ambient_temperature 296(2)
_diffrn_measured_fraction_theta_full 0.995
_diffrn_measured_fraction_theta_max 0.995
_diffrn_measurement_device_type 'Bruker APEXII CCD'
_diffrn_measurement_method '\f and \w'
_diffrn_radiation_monochromator graphite
_diffrn_radiation_source 'fine-focus sealed tube'
_diffrn_radiation_type MoK\a
_diffrn_radiation_wavelength 0.71073
_diffrn_reflns_av_R_equivalents 0.0205
_diffrn_reflns_av_sigmaI/netI 0.0158
_diffrn_reflns_limit_h_max 21
_diffrn_reflns_limit_h_min -21
_diffrn_reflns_limit_k_max 7
_diffrn_reflns_limit_k_min -7
_diffrn_reflns_limit_l_max 22
_diffrn_reflns_limit_l_min -23
_diffrn_reflns_number 16629
_diffrn_reflns_theta_full 28.30
_diffrn_reflns_theta_max 28.30
_diffrn_reflns_theta_min 2.42
_exptl_absorpt_coefficient_mu 0.086
_exptl_absorpt_correction_T_max 0.9829
_exptl_absorpt_correction_T_min 0.9746
_exptl_absorpt_correction_type multi-scan
_exptl_absorpt_process_details '(SADABS; Sheldrick, 1998)'
_exptl_crystal_colour colourless
_exptl_crystal_density_diffrn 1.260
_exptl_crystal_density_method 'not measured'
_exptl_crystal_description prism
_exptl_crystal_F_000 608
_exptl_crystal_size_max 0.30
_exptl_crystal_size_mid 0.20
_exptl_crystal_size_min 0.20
_refine_diff_density_max 0.282
_refine_diff_density_min -0.209
_refine_ls_extinction_method none
_refine_ls_goodness_of_fit_ref 1.000
_refine_ls_hydrogen_treatment constr
_refine_ls_matrix_type full
_refine_ls_number_parameters 190
_refine_ls_number_reflns 3724
_refine_ls_number_restraints 0
_refine_ls_restrained_S_all 1.000
_refine_ls_R_factor_all 0.0611
_refine_ls_R_factor_gt 0.0456
_refine_ls_shift/su_max 0.000
_refine_ls_shift/su_mean 0.000
_refine_ls_structure_factor_coef Fsqd
_refine_ls_weighting_details 'calc w = 1/[\s^2^(Fo^2^)+(0.0748P)^2^+0.3882P] where P=(Fo^2^+2Fc^2^)/3'
_refine_ls_weighting_scheme calc
_refine_ls_wR_factor_gt 0.1257
_refine_ls_wR_factor_ref 0.1414
_reflns_number_gt 2840
_reflns_number_total 3724
_reflns_threshold_expression I>2\s(I)
_cod_data_source_file pb2043.cif
_cod_data_source_block I
_cod_original_sg_symbol_H-M 'P 21/c'
_cod_database_code 2227884
_cod_database_fobs_code 2227884

loop_
_symmetry_equiv_pos_as_xyz
'x, y, z'
'-x, y+1/2, -z+1/2'
'-x, -y, -z'
'x, -y-1/2, z-1/2'

loop_
_atom_site_type_symbol
_atom_site_label
_atom_site_fract_x
_atom_site_fract_y
_atom_site_fract_z
_atom_site_U_iso_or_equiv
_atom_site_adp_type
_atom_site_calc_flag
_atom_site_refinement_flags
_atom_site_occupancy
_atom_site_disorder_assembly
_atom_site_disorder_group
N N1 0.01908(8) 1.0929(3) 0.62899(8) 0.0564(4) Uani d . 1 . .
O O1 0.03792(7) 0.9296(3) 0.69321(7) 0.0604(3) Uani d . 1 . .
C C1 0.11922(9) 0.8524(3) 0.70211(9) 0.0487(4) Uani d . 1 . .
C C1A 0.15432(8) 0.9589(3) 0.64670(8) 0.0396(3) Uani d . 1 . .
C C2 0.24052(8) 0.9339(2) 0.62856(7) 0.0345(3) Uani d . 1 . .
H H2A 0.2427 0.7768 0.6030 0.041 Uiso calc R 1 . .
C C3 0.25009(8) 1.1335(2) 0.56826(8) 0.0359(3) Uani d . 1 . .
H H3A 0.2545 1.2872 0.5970 0.043 Uiso calc R 1 . .
C C4 0.16899(9) 1.1510(2) 0.49910(8) 0.0385(3) Uani d . 1 . .
O O3 0.14932(6) 0.90993(17) 0.47197(6) 0.0418(2) Uani d . 1 . .
H H3B 0.1068 0.9106 0.4352 0.063 Uiso calc R 1 . .
C C5 0.09667(9) 1.2536(3) 0.53313(9) 0.0467(3) Uani d . 1 . .
H H5A 0.1089 1.4201 0.5492 0.056 Uiso calc R 1 . .
H H5B 0.0436 1.2497 0.4928 0.056 Uiso calc R 1 . .
C C5A 0.08853(9) 1.1061(3) 0.60280(8) 0.0431(3) Uani d . 1 . .
C C6 0.14961(12) 0.6749(4) 0.76606(11) 0.0655(5) Uani d . 1 . .
H H6A 0.1053 0.6434 0.7933 0.098 Uiso calc R 1 . .
H H6B 0.1986 0.7384 0.8030 0.098 Uiso calc R 1 . .
H H6C 0.1647 0.5275 0.7435 0.098 Uiso calc R 1 . .
C C7 0.31251(8) 0.9425(2) 0.70323(8) 0.0365(3) Uani d . 1 . .
C C8 0.31689(10) 1.1287(3) 0.75728(9) 0.0529(4) Uani d . 1 . .
H H8A 0.2767 1.2521 0.7468 0.063 Uiso calc R 1 . .
C C9 0.38009(11) 1.1345(4) 0.82687(10) 0.0621(5) Uani d . 1 . .
H H9A 0.3818 1.2600 0.8630 0.075 Uiso calc R 1 . .
C C10 0.44022(10) 0.9549(4) 0.84244(10) 0.0601(5) Uani d . 1 . .
H H10A 0.4823 0.9574 0.8894 0.072 Uiso calc R 1 . .
C C11 0.43813(10) 0.7719(4) 0.78874(11) 0.0610(5) Uani d . 1 . .
H H11A 0.4796 0.6520 0.7987 0.073 Uiso calc R 1 . .
C C12 0.37398(9) 0.7651(3) 0.71932(9) 0.0473(3) Uani d . 1 . .
H H12A 0.3726 0.6394 0.6834 0.057 Uiso calc R 1 . .
C C13 0.33153(9) 1.1072(3) 0.53928(8) 0.0445(3) Uani d . 1 . .
O O2 0.37936(8) 1.2779(3) 0.54585(9) 0.0725(4) Uani d . 1 . .
C C14 0.35025(12) 0.8785(4) 0.50168(12) 0.0625(5) Uani d . 1 . .
H H14A 0.4038 0.8928 0.4870 0.094 Uiso calc R 1 . .
H H14B 0.3060 0.8472 0.4551 0.094 Uiso calc R 1 . .
H H14C 0.3530 0.7477 0.5387 0.094 Uiso calc R 1 . .
C C15 0.18200(11) 1.3114(3) 0.43155(9) 0.0532(4) Uani d . 1 . .
H H15A 0.1305 1.3163 0.3905 0.080 Uiso calc R 1 . .
H H15B 0.2273 1.2474 0.4103 0.080 Uiso calc R 1 . .
H H15C 0.1964 1.4718 0.4512 0.080 Uiso calc R 1 . .

loop_
_atom_site_aniso_label
_atom_site_aniso_U_11
_atom_site_aniso_U_22
_atom_site_aniso_U_33
_atom_site_aniso_U_12
_atom_site_aniso_U_13
_atom_site_aniso_U_23
N1 0.0351(6) 0.0810(10) 0.0512(7) 0.0097(6) 0.0059(5) -0.0093(7)
O1 0.0367(6) 0.0925(9) 0.0544(6) 0.0057(6) 0.0159(5) 0.0004(6)
C1 0.0355(7) 0.0662(10) 0.0456(8) 0.0015(7) 0.0119(6) -0.0035(7)
C1A 0.0320(6) 0.0459(7) 0.0394(6) 0.0020(5) 0.0050(5) -0.0050(6)
C2 0.0307(6) 0.0357(6) 0.0359(6) 0.0021(5) 0.0054(5) -0.0022(5)
C3 0.0344(6) 0.0332(6) 0.0373(6) -0.0010(5) 0.0025(5) -0.0031(5)
C4 0.0373(6) 0.0355(7) 0.0386(6) 0.0015(5) 0.0005(5) -0.0021(5)
O3 0.0384(5) 0.0391(5) 0.0426(5) 0.0001(4) -0.0015(4) -0.0072(4)
C5 0.0412(7) 0.0453(8) 0.0479(8) 0.0106(6) -0.0014(6) -0.0046(6)
C5A 0.0326(6) 0.0512(8) 0.0422(7) 0.0062(6) 0.0018(5) -0.0107(6)
C6 0.0571(10) 0.0857(13) 0.0595(10) 0.0068(9) 0.0253(8) 0.0179(9)
C7 0.0293(6) 0.0426(7) 0.0375(6) 0.0024(5) 0.0072(5) 0.0026(5)
C8 0.0445(8) 0.0609(10) 0.0484(8) 0.0134(7) 0.0008(6) -0.0109(7)
C9 0.0518(9) 0.0840(13) 0.0460(8) 0.0013(9) 0.0019(7) -0.0165(8)
C10 0.0404(8) 0.0890(13) 0.0451(8) -0.0007(8) -0.0016(6) 0.0098(9)
C11 0.0415(8) 0.0714(11) 0.0644(10) 0.0161(8) 0.0010(7) 0.0143(9)
C12 0.0398(7) 0.0487(8) 0.0516(8) 0.0091(6) 0.0073(6) 0.0031(7)
C13 0.0356(7) 0.0531(8) 0.0416(7) -0.0058(6) 0.0028(5) 0.0071(6)
O2 0.0510(7) 0.0752(9) 0.0902(9) -0.0263(6) 0.0141(6) -0.0017(7)
C14 0.0567(10) 0.0662(11) 0.0734(11) 0.0039(8) 0.0327(9) 0.0002(9)
C15 0.0560(9) 0.0499(9) 0.0483(8) -0.0014(7) 0.0013(7) 0.0101(7)

loop_
_atom_type_symbol
_atom_type_description
_atom_type_scat_dispersion_real
_atom_type_scat_dispersion_imag
_atom_type_scat_source
C C 0.0033 0.0016 'International Tables Vol C Tables 4.2.6.8 and 6.1.1.4'
H H 0.0000 0.0000 'International Tables Vol C Tables 4.2.6.8 and 6.1.1.4'
N N 0.0061 0.0033 'International Tables Vol C Tables 4.2.6.8 and 6.1.1.4'
O O 0.0106 0.0060 'International Tables Vol C Tables 4.2.6.8 and 6.1.1.4'

loop_
_geom_angle_atom_site_label_1
_geom_angle_atom_site_label_2
_geom_angle_atom_site_label_3
_geom_angle_site_symmetry_1
_geom_angle_site_symmetry_3
_geom_angle
_geom_angle_publ_flag
C5A N1 O1 . . 105.32(12) ?
C1 O1 N1 . . 108.49(12) ?
O1 C1 C1A . . 109.66(14) ?
O1 C1 C6 . . 116.05(14) ?
C1A C1 C6 . . 134.27(14) ?
C1 C1A C5A . . 104.14(13) ?
C1 C1A C2 . . 131.88(13) ?
C5A C1A C2 . . 123.94(13) ?
C1A C2 C7 . . 112.40(11) ?
C1A C2 C3 . . 108.51(10) ?
C7 C2 C3 . . 111.81(10) ?
C1A C2 H2A . . 108.0 ?
C7 C2 H2A . . 108.0 ?
C3 C2 H2A . . 108.0 ?
C13 C3 C2 . . 112.53(11) ?
C13 C3 C4 . . 112.97(11) ?
C2 C3 C4 . . 111.28(10) ?
C13 C3 H3A . . 106.5 ?
C2 C3 H3A . . 106.5 ?
C4 C3 H3A . . 106.5 ?
O3 C4 C15 . . 110.73(12) ?
O3 C4 C5 . . 109.96(12) ?
C15 C4 C5 . . 109.44(12) ?
O3 C4 C3 . . 106.10(10) ?
C15 C4 C3 . . 112.61(12) ?
C5 C4 C3 . . 107.92(11) ?
C4 O3 H3B . . 109.5 ?
C5A C5 C4 . . 109.10(11) ?
C5A C5 H5A . . 109.9 ?
C4 C5 H5A . . 109.9 ?
C5A C5 H5B . . 109.9 ?
C4 C5 H5B . . 109.9 ?
H5A C5 H5B . . 108.3 ?
N1 C5A C1A . . 112.39(14) ?
N1 C5A C5 . . 123.88(13) ?
C1A C5A C5 . . 123.71(13) ?
C1 C6 H6A . . 109.5 ?
C1 C6 H6B . . 109.5 ?
H6A C6 H6B . . 109.5 ?
C1 C6 H6C . . 109.5 ?
H6A C6 H6C . . 109.5 ?
H6B C6 H6C . . 109.5 ?
C8 C7 C12 . . 118.30(13) ?
C8 C7 C2 . . 120.33(12) ?
C12 C7 C2 . . 121.36(12) ?
C7 C8 C9 . . 121.07(15) ?
C7 C8 H8A . . 119.5 ?
C9 C8 H8A . . 119.5 ?
C8 C9 C10 . . 119.88(17) ?
C8 C9 H9A . . 120.1 ?
C10 C9 H9A . . 120.1 ?
C11 C10 C9 . . 119.92(14) ?
C11 C10 H10A . . 120.0 ?
C9 C10 H10A . . 120.0 ?
C10 C11 C12 . . 120.04(15) ?
C10 C11 H11A . . 120.0 ?
C12 C11 H11A . . 120.0 ?
C7 C12 C11 . . 120.76(15) ?
C7 C12 H12A . . 119.6 ?
C11 C12 H12A . . 119.6 ?
O2 C13 C14 . . 121.07(15) ?
O2 C13 C3 . . 118.51(15) ?
C14 C13 C3 . . 120.40(13) ?
C13 C14 H14A . . 109.5 ?
C13 C14 H14B . . 109.5 ?
H14A C14 H14B . . 109.5 ?
C13 C14 H14C . . 109.5 ?
H14A C14 H14C . . 109.5 ?
H14B C14 H14C . . 109.5 ?
C4 C15 H15A . . 109.5 ?
C4 C15 H15B . . 109.5 ?
H15A C15 H15B . . 109.5 ?
C4 C15 H15C . . 109.5 ?
H15A C15 H15C . . 109.5 ?
H15B C15 H15C . . 109.5 ?

loop_
_geom_bond_atom_site_label_1
_geom_bond_atom_site_label_2
_geom_bond_site_symmetry_2
_geom_bond_distance
_geom_bond_publ_flag
N1 C5A . 1.306(2) ?
N1 O1 . 1.4090(19) ?
O1 C1 . 1.3550(18) ?
C1 C1A . 1.357(2) ?
C1 C6 . 1.475(2) ?
C1A C5A . 1.4117(19) ?
C1A C2 . 1.5032(18) ?
C2 C7 . 1.5236(17) ?
C2 C3 . 1.5514(18) ?
C2 H2A . 0.9800 ?
C3 C13 . 1.520(2) ?
C3 C4 . 1.5572(17) ?
C3 H3A . 0.9800 ?
C4 O3 . 1.4257(16) ?
C4 C15 . 1.520(2) ?
C4 C5 . 1.534(2) ?
O3 H3B . 0.8200 ?
C5 C5A . 1.487(2) ?
C5 H5A . 0.9700 ?
C5 H5B . 0.9700 ?
C6 H6A . 0.9600 ?
C6 H6B . 0.9600 ?
C6 H6C . 0.9600 ?
C7 C8 . 1.382(2) ?
C7 C12 . 1.3779(19) ?
C8 C9 . 1.385(2) ?
C8 H8A . 0.9300 ?
C9 C10 . 1.372(3) ?
C9 H9A . 0.9300 ?
C10 C11 . 1.370(3) ?
C10 H10A . 0.9300 ?
C11 C12 . 1.391(2) ?
C11 H11A . 0.9300 ?
C12 H12A . 0.9300 ?
C13 O2 . 1.2089(19) ?
C13 C14 . 1.486(2) ?
C14 H14A . 0.9600 ?
C14 H14B . 0.9600 ?
C14 H14C . 0.9600 ?
C15 H15A . 0.9600 ?
C15 H15B . 0.9600 ?
C15 H15C . 0.9600 ?

loop_
_geom_hbond_atom_site_label_D
_geom_hbond_atom_site_label_H
_geom_hbond_atom_site_label_A
_geom_hbond_site_symmetry_A
_geom_hbond_distance_DH
_geom_hbond_distance_HA
_geom_hbond_distance_DA
_geom_hbond_angle_DHA
_geom_hbond_publ_flag
O3 H3B N1 3_576 0.82000 2.077 2.8689(17) 162.34 yes

loop_
_geom_torsion_atom_site_label_1
_geom_torsion_atom_site_label_2
_geom_torsion_atom_site_label_3
_geom_torsion_atom_site_label_4
_geom_torsion_site_symmetry_1
_geom_torsion_site_symmetry_2
_geom_torsion_site_symmetry_3
_geom_torsion_site_symmetry_4
_geom_torsion
_geom_torsion_publ_flag
C5A N1 O1 C1 . . . . -0.02(17) ?
N1 O1 C1 C1A . . . . 0.22(18) ?
N1 O1 C1 C6 . . . . -178.75(15) ?
O1 C1 C1A C5A . . . . -0.32(17) ?
C6 C1 C1A C5A . . . . 178.4(2) ?
O1 C1 C1A C2 . . . . -178.25(14) ?
C6 C1 C1A C2 . . . . 0.5(3) ?
C1 C1A C2 C7 . . . . -46.1(2) ?
C5A C1A C2 C7 . . . . 136.34(14) ?
C1 C1A C2 C3 . . . . -170.25(15) ?
C5A C1A C2 C3 . . . . 12.17(18) ?
C1A C2 C3 C13 . . . . -173.88(11) ?
C7 C2 C3 C13 . . . . 61.59(14) ?
C1A C2 C3 C4 . . . . -45.93(14) ?
C7 C2 C3 C4 . . . . -170.45(10) ?
C13 C3 C4 O3 . . . . 79.39(14) ?
C2 C3 C4 O3 . . . . -48.32(14) ?
C13 C3 C4 C15 . . . . -41.88(16) ?
C2 C3 C4 C15 . . . . -169.60(12) ?
C13 C3 C4 C5 . . . . -162.78(12) ?
C2 C3 C4 C5 . . . . 69.50(14) ?
O3 C4 C5 C5A . . . . 62.22(14) ?
C15 C4 C5 C5A . . . . -175.95(12) ?
C3 C4 C5 C5A . . . . -53.09(15) ?
O1 N1 C5A C1A . . . . -0.19(17) ?
O1 N1 C5A C5 . . . . 178.08(13) ?
C1 C1A C5A N1 . . . . 0.32(17) ?
C2 C1A C5A N1 . . . . 178.46(13) ?
C1 C1A C5A C5 . . . . -177.95(14) ?
C2 C1A C5A C5 . . . . 0.2(2) ?
C4 C5 C5A N1 . . . . -157.04(14) ?
C4 C5 C5A C1A . . . . 21.04(19) ?
C1A C2 C7 C8 . . . . -51.35(18) ?
C3 C2 C7 C8 . . . . 70.98(16) ?
C1A C2 C7 C12 . . . . 127.79(14) ?
C3 C2 C7 C12 . . . . -109.88(15) ?
C12 C7 C8 C9 . . . . -1.6(2) ?
C2 C7 C8 C9 . . . . 177.60(16) ?
C7 C8 C9 C10 . . . . 0.8(3) ?
C8 C9 C10 C11 . . . . 0.7(3) ?
C9 C10 C11 C12 . . . . -1.5(3) ?
C8 C7 C12 C11 . . . . 0.8(2) ?
C2 C7 C12 C11 . . . . -178.33(14) ?
C10 C11 C12 C7 . . . . 0.7(3) ?
C2 C3 C13 O2 . . . . -125.57(14) ?
C4 C3 C13 O2 . . . . 107.38(16) ?
C2 C3 C13 C14 . . . . 56.16(17) ?
C4 C3 C13 C14 . . . . -70.90(17) ?

loop_
_cod_related_entry_id
_cod_related_entry_database
_cod_related_entry_code
1 ChemSpider 2957905
